data_1507149
loop_
_publ_author_name
'Wong, Margaret L.'
'Guzei, Ilia A.'
'Kiessling, Laura L.'

_publ_section_title
;
 An Asymmetric Synthesis of l-Pyrrolysine.
;
_journal_issue 6
_journal_name_full 'Organic letters'
_journal_page_first 1378
_journal_page_last 1381
_journal_paper_doi 10.1021/ol300045c
_journal_volume 14
_journal_year 2012
_chemical_absolute_configuration syn
_chemical_formula_moiety 'C15 H27 N O6'
_chemical_formula_sum 'C15 H27 N O6'
_chemical_formula_weight 317.38
_chemical_name_systematic
; 
 ? 
;
_space_group_IT_number 19
_symmetry_cell_setting orthorhombic
_symmetry_Int_Tables_number 19
_symmetry_space_group_name_Hall 'P 2ac 2ab'
_symmetry_space_group_name_H-M 'P 21 21 21'
_atom_sites_solution_hydrogens geom
_atom_sites_solution_primary direct
_atom_sites_solution_secondary difmap
_cell_angle_alpha 90.00
_cell_angle_beta 90.00
_cell_angle_gamma 90.00
_cell_formula_units_Z 4
_cell_length_a 9.6260(3)
_cell_length_b 10.8360(4)
_cell_length_c 17.7861(6)
_cell_measurement_reflns_used 2316
_cell_measurement_temperature 100(2)
_cell_measurement_theta_max 72.40
_cell_measurement_theta_min 4.78
_cell_volume 1855.22(11)
_computing_cell_refinement 'SAINT Ver. 7.24A (Bruker-AXS, 2007)'
_computing_data_collection 'APEX2 Ver. 2.1-4 (Bruker-AXS, 2007)'
_computing_data_reduction 'SAINT Ver. 7.24A'
_computing_molecular_graphics SHELXTL
_computing_publication_material SHELXTL
_computing_structure_refinement SHELXTL
_computing_structure_solution 'SHELXTL (Sheldrick, 2008)'
_diffrn_ambient_temperature 100(1)
_diffrn_measured_fraction_theta_full 0.996
_diffrn_measured_fraction_theta_max 0.987
_diffrn_measurement_device_type 'Bruker SMART APEX2 area detector'
_diffrn_measurement_method '0.5 \% \w and 0.5 \% \f scans'
_diffrn_radiation_monochromator graphite
_diffrn_radiation_source 'fine-focus sealed tube'
_diffrn_radiation_type Cu-K\a
_diffrn_radiation_wavelength 1.54178
_diffrn_reflns_av_R_equivalents 0.0170
_diffrn_reflns_av_sigmaI/netI 0.0071
_diffrn_reflns_limit_h_max 11
_diffrn_reflns_limit_h_min -11
_diffrn_reflns_limit_k_max 11
_diffrn_reflns_limit_k_min -13
_diffrn_reflns_limit_l_max 21
_diffrn_reflns_limit_l_min -21
_diffrn_reflns_number 29920
_diffrn_reflns_theta_full 67.00
_diffrn_reflns_theta_max 72.40
_diffrn_reflns_theta_min 4.78
_exptl_absorpt_coefficient_mu 0.725
_exptl_absorpt_correction_T_max 0.8305
_exptl_absorpt_correction_T_min 0.7366
_exptl_absorpt_correction_type multi-scan
_exptl_absorpt_process_details
;
SADABS  (Bruker-AXS, 2007)
;
_exptl_crystal_colour colourless
_exptl_crystal_density_diffrn 1.136
_exptl_crystal_density_method 'not measured'
_exptl_crystal_description block
_exptl_crystal_F_000 688
_exptl_crystal_size_max 0.45
_exptl_crystal_size_mid 0.36
_exptl_crystal_size_min 0.27
_refine_diff_density_max 0.210
_refine_diff_density_min -0.174
_refine_diff_density_rms 0.036
_refine_ls_abs_structure_details 'Flack H D (1983), Acta Cryst. A39, 876-881'
_refine_ls_abs_structure_Flack 0.03(12)
_refine_ls_extinction_method none
_refine_ls_goodness_of_fit_ref 1.064
_refine_ls_hydrogen_treatment mixed
_refine_ls_matrix_type full
_refine_ls_number_parameters 215
_refine_ls_number_reflns 3589
_refine_ls_number_restraints 0
_refine_ls_restrained_S_all 1.064
_refine_ls_R_factor_all 0.0274
_refine_ls_R_factor_gt 0.0273
_refine_ls_shift/su_max 0.001
_refine_ls_shift/su_mean 0.000
_refine_ls_structure_factor_coef Fsqd
_refine_ls_weighting_details 'calc w=1/[\s^2^(Fo^2^)+(0.0471P)^2^+0.2635P] where P=(Fo^2^+2Fc^2^)/3'
_refine_ls_weighting_scheme calc
_refine_ls_wR_factor_gt 0.0729
_refine_ls_wR_factor_ref 0.0730
_reflns_number_gt 3584
_reflns_number_total 3589
_reflns_threshold_expression I>2\s(I)
_cod_data_source_file ol300045c_si_002.cif
_cod_data_source_block kiessling02
_cod_depositor_comments
;
The following automatic conversions were performed:

'_symmetry_cell_setting' value 'Orthorhombic' changed to
'orthorhombic' according to
/home/saulius/struct/CIF-dictionaries/cif_core.dic dictionary named
'cif_core.dic' version 2.4.1 from 2010-06-29.

Automatic conversion script
Id: cif_fix_values 1715 2011-07-08 13:25:40Z adriana 
;
_cod_original_sg_symbol_Hall 'P 2ac 2ab   '
_cod_original_sg_symbol_H-M 'P 21 21 21  '
_cod_database_code 1507149

loop_
_symmetry_equiv_pos_as_xyz
'x, y, z'
'-x+1/2, -y, z+1/2'
'-x, y+1/2, -z+1/2'
'x+1/2, -y+1/2, -z'

loop_
_atom_site_label
_atom_site_type_symbol
_atom_site_fract_x
_atom_site_fract_y
_atom_site_fract_z
_atom_site_U_iso_or_equiv
_atom_site_adp_type
_atom_site_occupancy
_atom_site_symmetry_multiplicity
_atom_site_calc_flag
_atom_site_refinement_flags
O1 O -0.07409(9) 0.16679(7) 0.75539(4) 0.02625(18) Uani 1 1 d .
O2 O -0.17114(8) 0.33395(7) 0.80652(4) 0.02050(16) Uani 1 1 d .
H2 H -0.2171(17) 0.2820(15) 0.8343(9) 0.037(4) Uiso 1 1 d .
O3 O 0.36788(9) 0.36952(8) 0.71621(6) 0.0354(2) Uani 1 1 d .
O4 O 0.34245(8) 0.20988(7) 0.63520(4) 0.02156(17) Uani 1 1 d .
O5 O 0.31452(8) 0.69317(7) 0.60427(4) 0.02323(17) Uani 1 1 d .
O6 O 0.36396(8) 0.51922(7) 0.53864(4) 0.02579(18) Uani 1 1 d .
N1 N 0.19904(10) 0.51381(8) 0.62564(5) 0.02047(19) Uani 1 1 d .
H1 H 0.1643(15) 0.5506(13) 0.6647(8) 0.023(3) Uiso 1 1 d .
C1 C -0.07964(11) 0.27753(9) 0.76338(5) 0.0172(2) Uani 1 1 d .
C2 C 0.02182(12) 0.36565(10) 0.72699(6) 0.0220(2) Uani 1 1 d .
H2A H 0.1089 0.3672 0.7566 0.026 Uiso 1 1 calc R
H2B H -0.0179 0.4499 0.7273 0.026 Uiso 1 1 calc R
C3 C 0.05467(11) 0.32801(10) 0.64582(5) 0.0177(2) Uani 1 1 d .
H3 H 0.0620 0.2360 0.6447 0.021 Uiso 1 1 calc R
C4 C -0.06365(12) 0.36455(12) 0.59317(7) 0.0282(2) Uani 1 1 d .
H4A H -0.1504 0.3268 0.6106 0.042 Uiso 1 1 calc R
H4B H -0.0429 0.3358 0.5422 0.042 Uiso 1 1 calc R
H4C H -0.0736 0.4546 0.5930 0.042 Uiso 1 1 calc R
C5 C 0.19473(11) 0.38024(9) 0.61861(6) 0.0184(2) Uani 1 1 d .
H5 H 0.2063 0.3585 0.5643 0.022 Uiso 1 1 calc R
C6 C 0.31360(11) 0.32135(10) 0.66266(6) 0.0214(2) Uani 1 1 d .
C7 C 0.44084(12) 0.12573(11) 0.67483(7) 0.0267(2) Uani 1 1 d .
C8 C 0.38394(17) 0.09685(14) 0.75249(7) 0.0404(3) Uani 1 1 d .
H8A H 0.2869 0.0705 0.7482 0.061 Uiso 1 1 calc R
H8B H 0.3893 0.1708 0.7840 0.061 Uiso 1 1 calc R
H8C H 0.4389 0.0306 0.7753 0.061 Uiso 1 1 calc R
C9 C 0.43997(13) 0.01131(11) 0.62559(7) 0.0295(3) Uani 1 1 d .
H9A H 0.4976 -0.0528 0.6488 0.044 Uiso 1 1 calc R
H9B H 0.4772 0.0318 0.5759 0.044 Uiso 1 1 calc R
H9C H 0.3445 -0.0190 0.6204 0.044 Uiso 1 1 calc R
C10 C 0.58503(14) 0.18263(15) 0.67608(12) 0.0505(4) Uani 1 1 d .
H10A H 0.5846 0.2558 0.7085 0.076 Uiso 1 1 calc R
H10B H 0.6118 0.2065 0.6249 0.076 Uiso 1 1 calc R
H10C H 0.6517 0.1223 0.6956 0.076 Uiso 1 1 calc R
C11 C 0.29535(11) 0.58354(10) 0.59059(6) 0.0194(2) Uani 1 1 d .
C12 C 0.46590(12) 0.57802(10) 0.48786(6) 0.0252(2) Uani 1 1 d .
C13 C 0.50509(14) 0.47091(12) 0.43677(8) 0.0342(3) Uani 1 1 d .
H13A H 0.5486 0.4055 0.4667 0.051 Uiso 1 1 calc R
H13B H 0.5706 0.4996 0.3984 0.051 Uiso 1 1 calc R
H13C H 0.4214 0.4386 0.4123 0.051 Uiso 1 1 calc R
C14 C 0.58920(14) 0.62272(16) 0.53183(9) 0.0436(3) Uani 1 1 d .
H14A H 0.5614 0.6923 0.5637 0.065 Uiso 1 1 calc R
H14B H 0.6622 0.6494 0.4970 0.065 Uiso 1 1 calc R
H14C H 0.6245 0.5556 0.5635 0.065 Uiso 1 1 calc R
C15 C 0.39651(18) 0.68026(15) 0.44350(8) 0.0463(4) Uani 1 1 d .
H15A H 0.3117 0.6485 0.4199 0.069 Uiso 1 1 calc R
H15B H 0.4602 0.7100 0.4045 0.069 Uiso 1 1 calc R
H15C H 0.3727 0.7484 0.4774 0.069 Uiso 1 1 calc R

loop_
_atom_site_aniso_label
_atom_site_aniso_U_11
_atom_site_aniso_U_22
_atom_site_aniso_U_33
_atom_site_aniso_U_23
_atom_site_aniso_U_13
_atom_site_aniso_U_12
O1 0.0338(4) 0.0148(4) 0.0301(4) 0.0011(3) 0.0150(3) -0.0009(3)
O2 0.0227(3) 0.0158(3) 0.0230(3) 0.0001(3) 0.0072(3) -0.0025(3)
O3 0.0316(4) 0.0274(4) 0.0471(5) -0.0138(4) -0.0132(4) -0.0002(4)
O4 0.0206(4) 0.0166(4) 0.0275(4) -0.0014(3) 0.0005(3) 0.0003(3)
O5 0.0282(4) 0.0148(4) 0.0267(4) -0.0022(3) 0.0131(3) -0.0023(3)
O6 0.0310(4) 0.0166(4) 0.0297(4) -0.0042(3) 0.0179(3) -0.0049(3)
N1 0.0249(4) 0.0137(4) 0.0228(4) -0.0025(3) 0.0116(4) -0.0009(3)
C1 0.0196(5) 0.0172(5) 0.0148(4) 0.0004(4) 0.0013(4) -0.0019(4)
C2 0.0272(5) 0.0175(5) 0.0213(5) -0.0034(4) 0.0077(4) -0.0068(4)
C3 0.0198(5) 0.0157(4) 0.0175(5) -0.0004(4) 0.0025(4) -0.0026(4)
C4 0.0241(5) 0.0304(6) 0.0300(6) 0.0080(5) -0.0022(4) -0.0015(5)
C5 0.0221(5) 0.0140(5) 0.0189(4) -0.0009(3) 0.0049(4) -0.0015(4)
C6 0.0183(5) 0.0177(5) 0.0281(5) -0.0023(4) 0.0038(4) -0.0040(4)
C7 0.0207(5) 0.0227(5) 0.0366(6) -0.0005(5) -0.0047(4) 0.0033(4)
C8 0.0544(8) 0.0360(7) 0.0308(6) 0.0019(5) -0.0055(6) 0.0149(6)
C9 0.0306(6) 0.0220(6) 0.0358(6) 0.0016(5) 0.0026(5) 0.0059(5)
C10 0.0211(6) 0.0391(7) 0.0914(12) -0.0080(8) -0.0098(7) 0.0006(6)
C11 0.0215(5) 0.0169(5) 0.0200(5) -0.0002(4) 0.0067(4) 0.0006(4)
C12 0.0296(6) 0.0191(5) 0.0269(5) -0.0008(4) 0.0179(5) -0.0019(4)
C13 0.0410(7) 0.0251(6) 0.0365(6) -0.0076(5) 0.0216(5) -0.0026(5)
C14 0.0315(6) 0.0533(9) 0.0460(7) -0.0165(7) 0.0167(6) -0.0101(6)
C15 0.0639(9) 0.0401(7) 0.0348(7) 0.0095(6) 0.0267(7) 0.0196(7)

loop_
_atom_type_symbol
_atom_type_description
_atom_type_scat_dispersion_real
_atom_type_scat_dispersion_imag
_atom_type_scat_source
C C 0.0181 0.0091 'International Tables Vol C Tables 4.2.6.8 and 6.1.1.4'
H H 0.0000 0.0000 'International Tables Vol C Tables 4.2.6.8 and 6.1.1.4'
O O 0.0492 0.0322 'International Tables Vol C Tables 4.2.6.8 and 6.1.1.4'
N N 0.0311 0.0180 'International Tables Vol C Tables 4.2.6.8 and 6.1.1.4'

loop_
_geom_angle_atom_site_label_1
_geom_angle_atom_site_label_2
_geom_angle_atom_site_label_3
_geom_angle
_geom_angle_publ_flag
C1 O2 H2 111.7(11) ?
C6 O4 C7 120.89(9) yes
C11 O6 C12 121.82(8) yes
C11 N1 C5 122.53(9) ?
C11 N1 H1 112.2(9) ?
C5 N1 H1 121.0(9) ?
O1 C1 O2 123.91(9) ?
O1 C1 C2 123.22(10) ?
O2 C1 C2 112.83(9) ?
C1 C2 C3 111.62(9) ?
C1 C2 H2A 109.3 ?
C3 C2 H2A 109.3 ?
C1 C2 H2B 109.3 ?
C3 C2 H2B 109.3 ?
H2A C2 H2B 108.0 ?
C4 C3 C2 110.77(9) ?
C4 C3 C5 111.41(8) ?
C2 C3 C5 112.25(8) ?
C4 C3 H3 107.4 ?
C2 C3 H3 107.4 ?
C5 C3 H3 107.4 ?
C3 C4 H4A 109.5 ?
C3 C4 H4B 109.5 ?
H4A C4 H4B 109.5 ?
C3 C4 H4C 109.5 ?
H4A C4 H4C 109.5 ?
H4B C4 H4C 109.5 ?
N1 C5 C6 110.54(9) ?
N1 C5 C3 111.34(8) ?
C6 C5 C3 109.95(8) ?
N1 C5 H5 108.3 ?
C6 C5 H5 108.3 ?
C3 C5 H5 108.3 ?
O3 C6 O4 126.30(11) ?
O3 C6 C5 123.34(10) ?
O4 C6 C5 110.31(9) ?
O4 C7 C8 109.07(9) ?
O4 C7 C9 102.89(9) ?
C8 C7 C9 110.76(10) ?
O4 C7 C10 109.82(10) ?
C8 C7 C10 113.57(12) ?
C9 C7 C10 110.19(11) ?
C7 C8 H8A 109.5 ?
C7 C8 H8B 109.5 ?
H8A C8 H8B 109.5 ?
C7 C8 H8C 109.5 ?
H8A C8 H8C 109.5 ?
H8B C8 H8C 109.5 ?
C7 C9 H9A 109.5 ?
C7 C9 H9B 109.5 ?
H9A C9 H9B 109.5 ?
C7 C9 H9C 109.5 ?
H9A C9 H9C 109.5 ?
H9B C9 H9C 109.5 ?
C7 C10 H10A 109.5 ?
C7 C10 H10B 109.5 ?
H10A C10 H10B 109.5 ?
C7 C10 H10C 109.5 ?
H10A C10 H10C 109.5 ?
H10B C10 H10C 109.5 ?
O5 C11 O6 124.72(9) ?
O5 C11 N1 123.66(10) ?
O6 C11 N1 111.60(9) ?
O6 C12 C14 110.21(10) ?
O6 C12 C15 109.92(10) ?
C14 C12 C15 112.57(12) ?
O6 C12 C13 101.58(8) ?
C14 C12 C13 111.17(11) ?
C15 C12 C13 110.86(11) ?
C12 C13 H13A 109.5 ?
C12 C13 H13B 109.5 ?
H13A C13 H13B 109.5 ?
C12 C13 H13C 109.5 ?
H13A C13 H13C 109.5 ?
H13B C13 H13C 109.5 ?
C12 C14 H14A 109.5 ?
C12 C14 H14B 109.5 ?
H14A C14 H14B 109.5 ?
C12 C14 H14C 109.5 ?
H14A C14 H14C 109.5 ?
H14B C14 H14C 109.5 ?
C12 C15 H15A 109.5 ?
C12 C15 H15B 109.5 ?
H15A C15 H15B 109.5 ?
C12 C15 H15C 109.5 ?
H15A C15 H15C 109.5 ?
H15B C15 H15C 109.5 ?

loop_
_geom_bond_atom_site_label_1
_geom_bond_atom_site_label_2
_geom_bond_distance
_geom_bond_publ_flag
O1 C1 1.2096(13) yes
O2 C1 1.3184(13) yes
O2 H2 0.869(17) ?
O3 C6 1.2051(14) yes
O4 C6 1.3322(13) yes
O4 C7 1.4917(14) yes
O5 C11 1.2265(13) yes
O6 C11 1.3325(13) yes
O6 C12 1.4782(12) yes
N1 C11 1.3488(14) ?
N1 C5 1.4533(13) ?
N1 H1 0.868(15) ?
C1 C2 1.5115(14) ?
C2 C3 1.5330(14) ?
C2 H2A 0.9900 ?
C2 H2B 0.9900 ?
C3 C4 1.5268(15) ?
C3 C5 1.5402(14) ?
C3 H3 1.0000 ?
C4 H4A 0.9800 ?
C4 H4B 0.9800 ?
C4 H4C 0.9800 ?
C5 C6 1.5265(15) ?
C5 H5 1.0000 ?
C7 C8 1.5185(18) ?
C7 C9 1.5180(17) ?
C7 C10 1.5189(17) ?
C8 H8A 0.9800 ?
C8 H8B 0.9800 ?
C8 H8C 0.9800 ?
C9 H9A 0.9800 ?
C9 H9B 0.9800 ?
C9 H9C 0.9800 ?
C10 H10A 0.9800 ?
C10 H10B 0.9800 ?
C10 H10C 0.9800 ?
C12 C14 1.5017(19) ?
C12 C15 1.5152(18) ?
C12 C13 1.5215(16) ?
C13 H13A 0.9800 ?
C13 H13B 0.9800 ?
C13 H13C 0.9800 ?
C14 H14A 0.9800 ?
C14 H14B 0.9800 ?
C14 H14C 0.9800 ?
C15 H15A 0.9800 ?
C15 H15B 0.9800 ?
C15 H15C 0.9800 ?

loop_
_geom_hbond_atom_site_label_D
_geom_hbond_atom_site_label_H
_geom_hbond_atom_site_label_A
_geom_hbond_distance_DH
_geom_hbond_distance_HA
_geom_hbond_distance_DA
_geom_hbond_angle_DHA
_geom_hbond_site_symmetry_A
O2 H2 O5 0.869(17) 1.733(18) 2.5981(10) 173.4(16) 3_546
N1 H1 O1 0.868(15) 2.087(15) 2.9448(12) 169.2(13) 3_556

loop_
_geom_torsion_atom_site_label_1
_geom_torsion_atom_site_label_2
_geom_torsion_atom_site_label_3
_geom_torsion_atom_site_label_4
_geom_torsion
O1 C1 C2 C3 41.15(15)
O2 C1 C2 C3 -141.03(9)
C1 C2 C3 C4 77.63(11)
C1 C2 C3 C5 -157.13(9)
C11 N1 C5 C6 72.88(12)
C11 N1 C5 C3 -164.61(9)
C4 C3 C5 N1 68.56(11)
C2 C3 C5 N1 -56.33(12)
C4 C3 C5 C6 -168.59(9)
C2 C3 C5 C6 66.51(11)
C7 O4 C6 O3 5.99(16)
C7 O4 C6 C5 -171.39(8)
N1 C5 C6 O3 25.79(14)
C3 C5 C6 O3 -97.53(12)
N1 C5 C6 O4 -156.74(8)
C3 C5 C6 O4 79.95(10)
C6 O4 C7 C8 61.30(13)
C6 O4 C7 C9 178.93(9)
C6 O4 C7 C10 -63.76(14)
C12 O6 C11 O5 -4.27(17)
C12 O6 C11 N1 174.35(10)
C5 N1 C11 O5 -168.56(10)
C5 N1 C11 O6 12.80(15)
C11 O6 C12 C14 66.32(14)
C11 O6 C12 C15 -58.32(14)
C11 O6 C12 C13 -175.76(10)

loop_
_cod_related_entry_id
_cod_related_entry_code
_cod_related_entry_database
1 30651786 ChemSpider
